data_1528552
loop_
_publ_author_name
'Han Mikyung'
'Miller, G.J.'

_publ_section_title
;
 An application of the "coloring problem": structure - composition -
 bonding relationships in the magnetocaloric materials La Fe(13-x) Si(x)
;
_journal_name_full 'Industrial Heating'
_journal_page_first 515
_journal_page_last 528
_journal_volume 47
_journal_year 2008
_chemical_formula_sum 'Fe9.68 La Si3.32'
_chemical_name_systematic 'La Fe9.68 Si3.32'
_space_group_IT_number 140
_symmetry_space_group_name_Hall '-I 4 2c'
_symmetry_space_group_name_H-M 'I 4/m c m'
_cell_angle_alpha 90
_cell_angle_beta 90
_cell_angle_gamma 90
_cell_formula_units_Z 4
_cell_length_a 7.988
_cell_length_b 7.988
_cell_length_c 11.646
_cell_volume 743.110
_citation_journal_id_ASTM INHTAZ
_cod_data_source_file HanMikyung_INHTAZ_2008_1422.cif
_cod_data_source_block Fe9.68La1Si3.32
_cod_original_cell_volume 743.1096
_cod_original_formula_sum 'Fe9.68 La1 Si3.32'
_cod_database_code 1528552

loop_
_symmetry_equiv_pos_as_xyz
x,y,z
-y,x,z
-x,-y,z
y,-x,z
x,-y,-z+1/2
y,x,-z+1/2
-x,y,-z+1/2
-y,-x,-z+1/2
-x,-y,-z
y,-x,-z
x,y,-z
-y,x,-z
-x,y,z-1/2
-y,-x,z-1/2
x,-y,z-1/2
y,x,z-1/2
x+1/2,y+1/2,z+1/2
-y+1/2,x+1/2,z+1/2
-x+1/2,-y+1/2,z+1/2
y+1/2,-x+1/2,z+1/2
x+1/2,-y+1/2,-z+1
y+1/2,x+1/2,-z+1
-x+1/2,y+1/2,-z+1
-y+1/2,-x+1/2,-z+1
-x+1/2,-y+1/2,-z+1/2
y+1/2,-x+1/2,-z+1/2
x+1/2,y+1/2,-z+1/2
-y+1/2,x+1/2,-z+1/2
-x+1/2,y+1/2,z
-y+1/2,-x+1/2,z
x+1/2,-y+1/2,z
y+1/2,x+1/2,z

loop_
_atom_site_label
_atom_site_type_symbol
_atom_site_fract_x
_atom_site_fract_y
_atom_site_fract_z
_atom_site_occupancy
_atom_site_U_iso_or_equiv
Fe3 Fe 0.1193 0.6193 0.3214 1 0.0
Fe4 Fe 0.1757 0.6757 0.1194 0.17 0.0
Si4 Si 0.1757 0.6757 0.1194 0.83 0.0
Fe2 Fe 0.0647 0.2015 0 1 0.0
Fe1 Fe 0.5 0 0 1 0.0
La1 La 0 0 0.25 1 0.0
